data_6000109
loop_
_publ_author_name
'Ben Taher, L.'
'Smiri, L.'
'Laligant, Y.'
'Le Bail, A.'

_publ_section_title
;
 Investigation of mixed divalent cation phosphates: synthesis and X-ray
 powder structure determination of CdBa2(P2O7)(HPO4)
;
_journal_name_full 'Solid State Sciences'
_journal_page_first 285
_journal_page_last 292
_journal_paper_doi 10.1016/S1293-2558(00)00126-6
_journal_volume 2
_journal_year 2000
_chemical_formula_sum 'Ba2 Cd H O11 P3'
_chemical_formula_weight 656.988
_space_group_crystal_system monoclinic
_space_group_IT_number 8
_space_group_name_Hall 'I -2y'
_space_group_name_H-M_alt 'I 1 m 1'
_cell_angle_alpha 90.000
_cell_angle_beta 90.091(1)
_cell_angle_gamma 90.000
_cell_formula_units_Z 2
_cell_length_a 11.9022(1)
_cell_length_b 5.5530(1)
_cell_length_c 7.3401(1)
_cell_volume 485.13
_diffrn_ambient_temperature 293
_diffrn_radiation_probe x-ray
_diffrn_radiation_type CuK\a
_diffrn_radiation_wavelength 1.5418
_exptl_absorpt_coefficient_mu 85.13
_exptl_crystal_density_diffrn 4.49
_exptl_crystal_F_000 586
_pd_proc_ls_prof_R_factor 0.069
_pd_proc_ls_prof_wR_expected 0.028
_pd_proc_ls_prof_wR_factor 0.084
_refine_ls_number_parameters 52
_refine_ls_number_reflns 458
_refine_ls_R_I_factor 0.037
_cod_depositor_comments
;
Structure determination by powder diffractometry (SDPD)
;
_cod_database_code 6000109

loop_
_space_group_symop_id
_space_group_symop_operation_xyz
1 x,y,z
2 x,-y,z
3 1/2+x,1/2+y,1/2+z
4 1/2+x,1/2-y,1/2+z

loop_
_atom_site_label
_atom_site_type_symbol
_atom_site_adp_type
_atom_site_fract_x
_atom_site_fract_y
_atom_site_fract_z
_atom_site_occupancy
_atom_site_U_iso_or_equiv
_atom_site_calc_flag
_atom_site_refinement_flags_posn
_atom_site_refinement_flags_adp
_atom_site_refinement_flags_occupancy
_atom_site_disorder_assembly
_atom_site_disorder_group
Cd Cd Uiso 0.2989(3) 0.00000 0.2459(3) 1.000 0.0141(5) . . . . . .
P1 P Uiso 0.2925(3) 0.00000 0.6554(5) 1.000 0.0160(9) . . . . . .
P2 P Uiso 0.9077(3) 0.00000 0.5327(6) 1.000 0.0160(9) . . . . . .
P3 P Uiso 0.6715(3) 0.00000 0.5553(5) 1.000 0.0160(9) . . . . . .
O1 O Uiso 0.307(2) 0.22680 0.5420(10) 1.000 0.0146(11) . . . . . .
O2 O Uiso 0.9280(10) 0.212(2) 0.655(2) 1.000 0.0146(11) . . . . . .
O3 O Uiso 0.6590(10) 0.2180(10) 0.6770(10) 1.000 0.0146(11) . . . . . .
O4 O Uiso 0.5779(8) 0.00000 0.4140(10) 1.000 0.0146(11) . . . . . .
O5 O Uiso 0.9820(10) 0.00000 0.3650(10) 1.000 0.0146(11) . . . . . .
O6 O Uiso 0.1763(6) 0.00000 0.742(2) 1.000 0.0146(11) . . . . . .
O7 O Uiso 0.3847(9) 0.00000 0.803(2) 1.000 0.0146(11) . . . . . .
O8 O Uiso 0.7862(3) 0.00000 0.4563(9) 1.000 0.0146(11) . . . . . .
Ba1 Ba Uiso 0.00000 0.00000 0.00000 1.000 0.0158(3) . . . . . .
Ba2 Ba Uiso 0.6123(2) 0.00000 0.0439(3) 1.000 0.0158(3) . . . . . .

loop_
_geom_angle_atom_site_label_1
_geom_angle_atom_site_label_2
_geom_angle_atom_site_label_3
_geom_angle
_geom_angle_site_symmetry_1
_geom_angle_site_symmetry_2
_geom_angle_site_symmetry_3
_geom_angle_publ_flag
O1 Cd O1 60.14(13) . . 2_555 yes
O1 Cd O2 124.8(6) . . 3_444 yes
O1 Cd O3 123.3(5) . . 3_444 yes
O1 Cd O2 83.0(5) . . 4_454 yes
O1 Cd O3 83.0(4) . . 4_454 yes
O1 Cd O2 83.0(5) 2_555 . 3_444 yes
O1 Cd O3 83.0(4) 2_555 . 3_444 yes
O1 Cd O2 124.8(6) 2_555 . 4_454 yes
O1 Cd O3 123.3(5) 2_555 . 4_454 yes
O2 Cd O3 87.0(4) 3_444 . 3_444 yes
O2 Cd O2 87.3(4) 3_444 . 4_454 yes
O2 Cd O3 150.7(4) 3_444 . 4_454 yes
O2 Cd O3 150.7(4) 4_454 . 3_444 yes
O3 Cd O3 84.0(3) 3_444 . 4_454 yes
O2 Cd O3 87.0(4) 4_454 . 4_454 yes
O1 P1 O6 109.4(9) . . . yes
O1 P1 O7 107.7(8) . . . yes
O1 P1 O1 112.0(4) . . 2_555 yes
O6 P1 O7 110.7(7) . . . yes
O1 P1 O6 109.4(9) 2_555 . . yes
O1 P1 O7 107.7(8) 2_555 . . yes
O2 P2 O5 113.1(6) . . . yes
O2 P2 O8 111.5(5) . . . yes
O2 P2 O2 103.4(8) . . 2_555 yes
O5 P2 O8 104.6(5) . . . yes
O2 P2 O5 113.1(6) 2_555 . . yes
O2 P2 O8 111.5(5) 2_555 . . yes
O3 P3 O4 109.3(5) . . . yes
O3 P3 O8 111.4(5) . . . yes
O3 P3 O3 106.4(4) . . 2_555 yes
O4 P3 O8 109.0(4) . . . yes
O3 P3 O4 109.3(5) 2_555 . . yes
O3 P3 O8 111.4(5) 2_555 . . yes
Cd O1 P1 93.1(2) . . . yes
Cd O2 P2 127.4(7) 3_555 . . yes
Cd O3 P3 126.4(7) 3_555 . . yes
P2 O8 P3 130.8(5) . . . yes

loop_
_geom_bond_atom_site_label_1
_geom_bond_atom_site_label_2
_geom_bond_distance
_geom_bond_site_symmetry_1
_geom_bond_site_symmetry_2
_geom_bond_publ_flag
Cd O1 2.514(7) . . yes
Cd O1 2.514(7) . 2_555 yes
Cd O2 2.317(12) . 3_444 yes
Cd O3 2.341(10) . 3_444 yes
Cd O2 2.317(12) . 4_454 yes
Cd O3 2.341(10) . 4_454 yes
P1 O1 1.520(5) . . yes
P1 O6 1.523(10) . . yes
P1 O7 1.541(13) . . yes
P1 O1 1.520(5) . 2_555 yes
P2 O2 1.500(13) . . yes
P2 O5 1.517(10) . . yes
P2 O8 1.550(6) . . yes
P2 O2 1.500(13) . 2_555 yes
P3 O3 1.512(7) . . yes
P3 O4 1.521(9) . . yes
P3 O8 1.548(6) . . yes
P3 O3 1.512(7) . 2_555 yes

loop_
_geom_torsion_atom_site_label_1
_geom_torsion_atom_site_label_2
_geom_torsion_atom_site_label_3
_geom_torsion_atom_site_label_4
_geom_torsion
_geom_torsion_site_symmetry_1
_geom_torsion_site_symmetry_2
_geom_torsion_site_symmetry_3
_geom_torsion_site_symmetry_4
_geom_torsion_publ_flag
O1 Cd O1 P1 -7.9(9) 2_555 . . . no
O2 Cd O1 P1 -63.2(12) 3_444 . . . no
O3 Cd O1 P1 49.1(12) 3_444 . . . no
O2 Cd O1 P1 -145.1(10) 4_454 . . . no
O3 Cd O1 P1 127.1(10) 4_454 . . . no
O1 Cd O1 P1 7.9(9) . . 2_555 . no
O6 P1 O1 Cd -109.2(7) . . . . no
O7 P1 O1 Cd 130.5(6) . . . . no
O1 P1 O1 Cd 12.3(14) 2_555 . . . no
O1 P1 O1 Cd -12.3(14) . . 2_555 . no
O2 P2 O8 P3 -57.5(6) . . . . no
O5 P2 O8 P3 180.00(1) . . . . no
O3 P3 O8 P2 59.3(4) . . . . no
O4 P3 O8 P2 180.00(1) . . . . no
